data_4512179
loop_
_publ_author_name
'Lo Presti, Leonardo'
'Sist, Mattia'
'Loconte, Laura'
'Pinto, Andrea'
'Tamborini, Lucia'
'Gatti, Carlo'

_publ_section_title
;
 Rationalizing the Lacking of Inversion Symmetry in a Noncentrosymmetric
 Polar Racemate: An Experimental and Theoretical Study
;
_journal_issue 11
_journal_name_full 'Crystal Growth &amp; Design'
_journal_page_first 5822
_journal_paper_doi 10.1021/cg501074x
_journal_volume 14
_journal_year 2014
_chemical_formula_moiety 'C16 H21 N3 O5'
_chemical_formula_sum 'C16 H21 N3 O5'
_chemical_formula_weight 335.36
_chemical_name_systematic
;
3-pyrazolidineacetic acid, 2-ethyl-5-oxo-\a-
[[(phenylmethoxy)carbonyl]amino]- methyl ester, 
(\aR,3S)-rel 
;
_space_group_IT_number 29
_symmetry_cell_setting orthorhombic
_symmetry_Int_Tables_number 29
_symmetry_space_group_name_Hall 'P 2c -2ac'
_symmetry_space_group_name_H-M 'P c a 21'
_cell_angle_alpha 90
_cell_angle_beta 90
_cell_angle_gamma 90
_cell_formula_units_Z 8
_cell_length_a 14.4188(11)
_cell_length_b 9.2474(7)
_cell_length_c 25.0399(18)
_cell_measurement_reflns_used 2994
_cell_measurement_temperature 100(2)
_cell_measurement_theta_max 19.41
_cell_measurement_theta_min 2.74
_cell_volume 3338.7(4)
_computing_cell_refinement 'SAINT v7.23A (Bruker, 2005)'
_computing_data_collection 'SMART (Bruker, 2005)'
_computing_data_reduction 'SAINT v7.23A (Bruker, 2005)'
_computing_molecular_graphics 'Volkov et al, (2006)'
_computing_publication_material 'Volkov et al, (2006)'
_computing_structure_refinement 'Volkov et al, (2006)'
_diffrn_ambient_temperature 100(2)
_diffrn_measured_fraction_theta_full 0.990
_diffrn_measured_fraction_theta_max 0.986
_diffrn_measurement_device_type 'Bruker AXS APEX CCD area-detector'
_diffrn_measurement_method /w-scan
_diffrn_radiation_monochromator graphite
_diffrn_radiation_source 'normal-focus sealed X-ray tube'
_diffrn_radiation_type MoK\a
_diffrn_radiation_wavelength 0.71073
_diffrn_reflns_av_R_equivalents 0.0599
_diffrn_reflns_av_sigmaI/netI 0.0276
_diffrn_reflns_limit_h_max 28
_diffrn_reflns_limit_h_min -28
_diffrn_reflns_limit_k_max 18
_diffrn_reflns_limit_k_min -18
_diffrn_reflns_limit_l_max 47
_diffrn_reflns_limit_l_min -48
_diffrn_reflns_number 292815
_diffrn_reflns_theta_full 34.95
_diffrn_reflns_theta_max 45.30
_diffrn_reflns_theta_min 1.60
_exptl_absorpt_coefficient_mu 0.1
_exptl_absorpt_correction_T_max 1.0000
_exptl_absorpt_correction_T_min 0.9827
_exptl_absorpt_correction_type empirical
_exptl_absorpt_process_details sadabs
_exptl_crystal_colour colourless
_exptl_crystal_density_diffrn 1.334
_exptl_crystal_density_method 'not measured'
_exptl_crystal_description prism
_exptl_crystal_F_000 1424
_exptl_crystal_preparation '1:1 ethyl acetate-hexane'
_exptl_crystal_size_max 0.550
_exptl_crystal_size_mid 0.330
_exptl_crystal_size_min 0.300
_refine_diff_density_max 0.147
_refine_diff_density_min -0.145
_refine_diff_density_rms 0.027
_refine_ls_extinction_method none
_refine_ls_goodness_of_fit_ref 1.142
_refine_ls_hydrogen_treatment noref
_refine_ls_matrix_type full
_refine_ls_number_parameters 1281
_refine_ls_number_reflns 11918
_refine_ls_number_restraints 0
_refine_ls_R_factor_all 0.034
_refine_ls_R_factor_gt 0.02
_refine_ls_R_Fsqd_factor 0.022
_refine_ls_shift/su_max 0
_refine_ls_structure_factor_coef Fsqd
_refine_ls_weighting_details
;
calc w2 = 1/[s^2^(Fo^2^)]
;
_refine_ls_weighting_scheme calc
_refine_ls_wR_factor_ref 0.043
_reflns_number_gt 11918
_reflns_number_total 14098
_reflns_threshold_expression >3sigma(I)
_cod_data_source_file cg501074x_si_002.cif
_cod_data_source_block CE30LT
_cod_depositor_comments 'Adding full bibliography for 4512179.cif.'
_cod_database_code 4512179
_atom_site_anharm_details
;
The atomic anharmonic pdf is approximated by a Gram-Charlier expansion
about the harmonic pdf, according to the expression :

      P(u) = (1 + Cijk*Hijk/3! + Dijkl*Hijkl/4!)*P(0)

The coefficients Cijk and Dijkl are refined in the least squares procedure.
The reported coefficients Cijk are multiplied by 1000 and Dijkl by 10000.
;

loop_
_space_group_symop_id
_space_group_symop_operation_xyz
1 +X,+Y,+Z
2 -X,-Y,1/2+Z
3 1/2-X,+Y,1/2+Z
4 1/2+X,-Y,+Z

loop_
_atom_rho_multipole_atom_label
_atom_rho_multipole_coeff_Pv
_atom_rho_multipole_coeff_P00
_atom_rho_multipole_coeff_P11
_atom_rho_multipole_coeff_P1-1
_atom_rho_multipole_coeff_P10
_atom_rho_multipole_coeff_P20
_atom_rho_multipole_coeff_P21
_atom_rho_multipole_coeff_P2-1
_atom_rho_multipole_coeff_P22
_atom_rho_multipole_coeff_P2-2
_atom_rho_multipole_coeff_P30
_atom_rho_multipole_coeff_P31
_atom_rho_multipole_coeff_P3-1
_atom_rho_multipole_coeff_P32
_atom_rho_multipole_coeff_P3-2
_atom_rho_multipole_coeff_P33
_atom_rho_multipole_coeff_P3-3
_atom_rho_multipole_coeff_P40
_atom_rho_multipole_coeff_P41
_atom_rho_multipole_coeff_P4-1
_atom_rho_multipole_coeff_P42
_atom_rho_multipole_coeff_P4-2
_atom_rho_multipole_coeff_P43
_atom_rho_multipole_coeff_P4-3
_atom_rho_multipole_coeff_P44
_atom_rho_multipole_coeff_P4-4
_atom_rho_multipole_kappa
_atom_rho_multipole_kappa_prime0
_atom_rho_multipole_kappa_prime1
_atom_rho_multipole_kappa_prime2
_atom_rho_multipole_kappa_prime3
_atom_rho_multipole_kappa_prime4
O(1A) 6.14(3) 0 0.010(9) -0.004(8) -0.087(10) -0.053(10) -0.008(10) 0.006(9) -0.037(9) -0.051(9) 0.012(14) 0.002(12) 0.010(12) 0.022(12) -0.009(13) 0.008(11) 0.027(11) 0.027(16) -0.008(16) 0.008(15) -0.000(15) -0.005(15) 0.005(15) -0.007(15) 0.002(14) 0.005(14) 0.984005 1.193932 1.193932 1.193932 1.193932 1.193932
O(2A) 6.20(3) 0 -0.015(9) -0.004(10) -0.088(9) -0.022(10) -0.001(10) 0.013(10) -0.086(10) 0.009(10) 0.005(14) -0.011(13) -0.007(14) 0.059(14) 0.003(14) -0.016(13) 0.069(14) 0.010(18) -0.012(17) 0.006(16) 0.046(17) -0.011(17) 0.017(17) -0.014(17) 0.014(16) -0.005(16) 0.984005 1.193932 1.193932 1.193932 1.193932 1.193932
O(3A) 6.11(2) 0 -0.010(9) -0.075(9) -0.043(9) -0.045(10) -0.009(10) 0.055(10) 0.037(10) 0.003(10) 0.034(14) 0.005(14) 0.038(14) 0.064(14) -0.015(13) 0.015(13) -0.045(13) -0.032(18) 0.007(17) 0.008(17) -0.008(18) 0.008(18) 0.031(17) 0.036(17) 0.008(16) 0.003(16) 0.984005 1.193932 1.193932 1.193932 1.193932 1.193932
O(4A) 6.18(2) 0 0.006(8) -0.005(9) -0.075(8) -0.025(9) -0.015(9) 0.011(9) -0.065(9) 0.004(9) 0.031(12) -0.014(12) -0.004(12) 0.023(12) 0.007(12) 0.016(12) 0.008(11) 0.049(15) -0.037(14) 0.023(14) 0.007(15) -0.029(15) 0.020(14) -0.011(14) 0.005(14) -0.047(14) 0.984005 1.193932 1.193932 1.193932 1.193932 1.193932
O(5A) 6.10(2) 0 -0.014(8) -0.061(8) -0.052(9) -0.064(9) 0.006(9) 0.050(8) 0.069(8) 0.009(8) 0.052(12) -0.013(11) -0.005(12) 0.032(12) 0.019(12) -0.003(11) 0.025(11) 0.012(15) 0.003(14) 0.011(14) -0.004(15) 0.034(14) 0.017(14) 0.007(14) -0.016(13) 0.018(13) 0.984005 1.193932 1.193932 1.193932 1.193932 1.193932
O(1B) 6.14(3) 0 0.006(10) 0.000(9) -0.079(10) -0.057(10) 0.004(11) 0.012(10) -0.061(11) -0.052(10) 0.007(14) -0.020(15) 0.012(12) -0.003(14) 0.028(13) 0.028(14) 0.048(14) -0.002(17) -0.032(17) -0.008(15) 0.005(17) 0.016(17) -0.021(17) 0.007(17) 0.012(17) 0.043(16) 0.984005 1.193932 1.193932 1.193932 1.193932 1.193932
O(2B) 6.20(3) 0 -0.007(14) -0.009(10) -0.078(12) -0.033(14) 0.002(15) -0.019(12) -0.070(14) 0.006(14) -0.031(17) -0.012(19) 0.016(15) 0.099(17) -0.015(17) 0.017(17) -0.010(16) -0.03(2) -0.03(2) -0.018(18) 0.04(2) 0.01(2) -0.04(2) -0.02(2) -0.00(2) 0.02(2) 0.984005 1.193932 1.193932 1.193932 1.193932 1.193932
O(3B) 6.11(2) 0 0.012(8) -0.065(9) -0.052(8) -0.053(9) 0.015(9) 0.054(9) 0.032(9) 0.001(9) 0.055(13) 0.014(12) 0.001(12) 0.078(12) 0.019(13) -0.005(13) 0.004(12) 0.004(16) 0.020(15) 0.018(15) 0.022(16) -0.003(16) 0.017(15) -0.004(15) 0.030(15) 0.021(15) 0.984005 1.193932 1.193932 1.193932 1.193932 1.193932
O(4B) 6.18(2) 0 0.000(8) -0.025(11) -0.089(8) -0.022(9) -0.009(9) 0.025(10) -0.060(10) -0.014(11) 0.068(13) -0.007(12) 0.037(14) 0.069(13) 0.003(14) 0.004(13) 0.010(15) 0.061(16) 0.020(15) -0.021(16) 0.031(16) 0.009(17) 0.010(16) -0.016(17) 0.030(17) -0.001(17) 0.984005 1.193932 1.193932 1.193932 1.193932 1.193932
O(5B) 6.10(2) 0 -0.019(9) -0.076(8) -0.035(10) -0.053(10) -0.025(10) 0.065(10) 0.058(9) -0.007(9) 0.069(14) -0.059(13) 0.018(14) 0.135(13) -0.047(13) -0.022(12) -0.002(12) -0.010(18) -0.038(17) 0.004(16) -0.014(17) 0.004(17) -0.007(16) 0.022(16) -0.006(14) -0.018(14) 0.984005 1.193932 1.193932 1.193932 1.193932 1.193932
N(1A) 5.12(4) 0 -0.001(13) 0.015(16) 0.023(15) -0.001(13) -0.007(11) -0.020(13) 0.067(12) -0.005(12) 0.148(17) -0.059(14) -0.051(18) 0.089(15) -0.018(16) 0.012(15) 0.026(17) 0.01(2) -0.075(18) -0.01(2) 0.011(19) 0.00(2) -0.035(19) -0.04(2) 0.042(18) -0.025(18) 0.984716 0.996483 0.996483 0.996483 0.996483 0.996483
N(2A) 5.03(3) 0 0.134(13) -0.065(13) -0.077(16) -0.093(12) -0.062(12) 0.075(12) 0.031(11) -0.076(11) 0.103(17) 0.021(17) 0.024(16) 0.011(16) -0.052(15) -0.014(15) -0.084(14) 0.07(2) -0.04(2) 0.01(2) 0.01(2) -0.02(2) 0.005(19) 0.030(18) 0.039(17) 0.043(18) 0.984716 0.996483 0.996483 0.996483 0.996483 0.996483
N(3A) 5.03(4) 0 0.005(14) 0.002(17) 0.039(15) -0.011(13) 0.018(11) 0.004(12) 0.071(13) 0.007(13) 0.133(17) 0.078(15) 0.007(18) 0.111(16) -0.014(16) 0.028(18) -0.003(16) 0.01(2) 0.082(18) -0.00(2) -0.038(19) -0.032(19) -0.01(2) -0.009(19) 0.00(2) -0.009(19) 0.984716 0.996483 0.996483 0.996483 0.996483 0.996483
N(1B) 5.12(4) 0 -0.029(14) 0.048(15) 0.009(15) -0.010(13) 0.020(12) -0.042(12) 0.048(12) -0.005(12) 0.184(16) 0.043(15) -0.017(17) 0.142(17) 0.009(16) 0.026(17) 0.014(16) 0.02(2) 0.077(18) -0.07(2) 0.014(19) -0.02(2) 0.01(2) 0.003(19) -0.002(19) -0.006(19) 0.984716 0.996483 0.996483 0.996483 0.996483 0.996483
N(2B) 5.03(3) 0 -0.096(13) -0.042(14) -0.069(14) -0.096(12) 0.090(11) 0.010(11) 0.042(12) 0.067(11) 0.121(17) -0.031(15) 0.014(16) 0.033(16) 0.036(15) 0.005(15) -0.098(16) 0.06(2) 0.025(19) -0.02(2) 0.01(2) -0.05(2) -0.050(19) 0.003(18) 0.014(18) -0.018(18) 0.984716 0.996483 0.996483 0.996483 0.996483 0.996483
N(3B) 5.03(4) 0 -0.010(14) -0.038(18) 0.022(16) -0.016(13) 0.003(12) -0.007(13) 0.053(13) -0.016(13) 0.184(17) 0.038(15) -0.003(18) 0.117(16) 0.024(17) -0.015(17) 0.022(18) 0.03(2) 0.061(18) -0.05(2) -0.010(19) -0.02(2) 0.01(2) -0.00(2) 0.00(2) -0.01(2) 0.984716 0.996483 0.996483 0.996483 0.996483 0.996483
C(1A) 4.18(4) 0 -0.04(3) 0.06(3) 0.08(3) 0.22(2) -0.04(2) -0.05(2) -0.23(2) 0.02(2) 0.44(3) 0.02(3) 0.04(3) 0.30(3) -0.06(3) -0.00(3) 0.02(3) 0.05(4) -0.02(3) -0.09(4) -0.09(4) -0.04(4) -0.06(3) -0.00(3) 0.04(3) -0.01(3) 0.977099 0.893208 0.893208 0.893208 0.893208 0.893208
C(2A) 4.09(6) 0 0.05(3) -0.01(3) 0.00(3) -0.03(2) 0.02(2) 0.00(2) -0.07(2) -0.06(2) 0.27(3) -0.02(3) -0.01(3) -0.02(3) 0.01(3) 0.05(3) -0.20(3) 0.07(4) -0.06(3) -0.08(3) 0.05(3) 0.06(3) -0.07(4) 0.09(4) -0.01(3) -0.02(4) 0.977099 0.893208 0.893208 0.893208 0.893208 0.893208
C(3A) 4.05(5) 0 -0.06(3) -0.00(3) 0.01(3) 0.03(2) -0.04(2) 0.027(19) 0.04(2) 0.01(2) 0.29(3) -0.04(3) -0.02(3) -0.01(3) 0.01(3) 0.05(3) -0.30(3) 0.04(4) -0.08(3) 0.09(3) 0.06(3) -0.05(3) 0.03(3) 0.19(3) 0.05(3) -0.00(3) 0.977099 0.893208 0.893208 0.893208 0.893208 0.893208
C(4A) 4.09(6) 0 -0.01(3) 0.00(3) 0.08(3) 0.02(2) 0.02(2) 0.01(2) 0.00(2) 0.05(2) 0.31(3) 0.03(3) -0.00(3) -0.04(3) 0.03(3) 0.03(3) -0.25(3) 0.10(4) 0.04(3) -0.13(3) 0.00(3) -0.02(3) -0.05(3) 0.09(4) 0.02(3) -0.03(3) 0.977099 0.893208 0.893208 0.893208 0.893208 0.893208
C(5A) 4.33(8) 0 0.11(3) 0.07(3) -0.02(3) -0.01(3) -0.01(2) 0.02(2) -0.01(2) -0.01(2) 0.33(3) -0.06(3) 0.09(3) 0.09(3) -0.06(3) -0.07(3) -0.24(3) 0.10(4) -0.01(3) 0.03(3) -0.06(3) 0.04(3) 0.02(3) 0.06(4) -0.02(3) -0.07(3) 0.977099 0.893208 0.893208 0.893208 0.893208 0.893208
C(6A) 4.02(6) 0 -0.04(3) 0.01(3) 0.08(3) 0.05(2) -0.000(19) 0.017(19) -0.01(2) 0.00(2) 0.31(3) 0.03(3) 0.01(3) 0.01(3) 0.00(3) -0.00(3) -0.25(3) 0.10(4) 0.03(3) -0.05(3) 0.07(3) 0.06(3) -0.09(4) 0.14(3) 0.07(4) 0.02(4) 0.977099 0.893208 0.893208 0.893208 0.893208 0.893208
C(7A) 4.25(5) 0 0.01(2) -0.03(3) 0.13(3) 0.29(2) -0.002(19) 0.03(2) -0.20(2) -0.03(2) 0.34(3) -0.00(3) -0.05(3) 0.24(3) 0.03(3) 0.01(3) -0.02(3) -0.12(4) -0.03(3) 0.01(4) -0.12(4) -0.02(4) -0.03(3) -0.01(3) 0.02(3) 0.01(3) 0.977099 0.893208 0.893208 0.893208 0.893208 0.893208
C(8A) 4.21(8) 0 0.02(3) 0.10(4) 0.04(4) 0.03(3) -0.03(2) 0.01(3) 0.01(3) -0.05(3) 0.20(4) 0.03(3) 0.15(3) -0.04(3) -0.03(3) -0.04(3) -0.28(3) 0.06(4) -0.10(4) -0.07(4) 0.04(4) 0.07(4) 0.09(4) 0.11(4) -0.01(4) 0.15(4) 0.977099 0.893208 0.893208 0.893208 0.893208 0.893208
C(9A) 4.16(5) 0 0.04(2) 0.04(3) 0.09(2) 0.26(2) -0.004(19) -0.03(2) -0.203(19) -0.016(19) 0.42(3) -0.01(3) 0.08(3) 0.32(3) 0.00(3) -0.03(3) 0.02(3) -0.07(4) 0.08(3) -0.01(4) -0.15(4) -0.00(3) 0.01(3) -0.05(3) 0.01(3) 0.01(3) 0.977099 0.893208 0.893208 0.893208 0.893208 0.893208
C(10A) 4.06(7) 0 -0.02(3) 0.05(3) 0.05(3) 0.02(2) 0.02(2) -0.06(2) -0.04(2) 0.06(2) 0.26(3) 0.04(3) 0.07(3) -0.05(3) 0.03(3) -0.00(3) -0.26(3) 0.13(4) 0.08(3) -0.03(3) -0.06(3) 0.01(3) -0.01(3) 0.19(3) 0.05(3) -0.08(3) 0.977099 0.893208 0.893208 0.893208 0.893208 0.893208
C(11A) 4.06(6) 0 -0.01(3) 0.05(3) -0.06(3) 0.11(2) -0.01(2) -0.02(2) -0.19(2) 0.01(2) 0.30(3) 0.03(3) 0.02(4) 0.20(3) 0.01(3) 0.00(3) 0.04(3) -0.06(4) -0.12(3) 0.04(4) -0.11(4) -0.05(4) 0.01(4) 0.05(4) 0.02(3) 0.05(3) 0.977099 0.893208 0.893208 0.893208 0.893208 0.893208
C(12A) 4.23(7) 0 0.01(3) 0.05(4) -0.10(4) 0.11(3) 0.04(2) 0.01(2) -0.20(2) -0.05(2) 0.35(3) -0.02(3) -0.02(3) 0.21(3) -0.00(3) -0.03(3) 0.04(3) 0.04(4) -0.02(3) 0.04(4) -0.02(4) 0.06(4) 0.07(4) 0.03(4) -0.02(4) 0.08(3) 0.977099 0.893208 0.893208 0.893208 0.893208 0.893208
C(13A) 3.99(7) 0 -0.02(3) -0.03(4) 0.01(4) 0.10(3) -0.02(2) 0.01(3) -0.20(3) -0.08(3) 0.27(4) 0.04(3) 0.09(4) 0.12(3) -0.04(4) -0.04(3) 0.02(3) 0.01(4) -0.01(4) -0.07(5) 0.05(4) 0.02(4) 0.02(4) 0.02(4) 0.03(4) 0.03(4) 0.977099 0.893208 0.893208 0.893208 0.893208 0.893208
C(14A) 4.17(8) 0 -0.01(3) 0.04(4) -0.02(4) 0.01(3) 0.01(2) -0.01(3) -0.20(3) 0.03(3) 0.38(4) 0.03(3) -0.02(4) 0.18(4) -0.01(4) 0.03(4) 0.05(4) -0.02(5) -0.00(4) 0.06(5) -0.01(4) 0.06(5) -0.03(4) 0.05(4) -0.00(4) 0.07(4) 0.977099 0.893208 0.893208 0.893208 0.893208 0.893208
C(15A) 4.12(8) 0 0.03(3) 0.02(4) -0.04(4) 0.12(3) -0.04(2) 0.02(3) -0.17(2) 0.01(3) 0.27(4) -0.00(3) 0.00(4) 0.21(3) 0.04(3) -0.01(3) -0.02(3) 0.10(4) -0.03(3) -0.07(5) -0.04(4) -0.00(4) 0.08(4) 0.02(4) -0.05(4) -0.04(4) 0.977099 0.893208 0.893208 0.893208 0.893208 0.893208
C(16A) 4.13(7) 0 -0.02(3) 0.07(3) -0.05(4) 0.09(3) -0.02(2) -0.01(2) -0.17(2) -0.03(2) 0.25(4) -0.05(3) -0.02(3) 0.19(3) 0.02(3) -0.01(3) -0.03(3) -0.02(4) -0.01(3) 0.06(4) 0.00(4) 0.05(4) -0.04(4) -0.01(4) 0.05(3) 0.02(3) 0.977099 0.893208 0.893208 0.893208 0.893208 0.893208
C(1B) 4.18(4) 0 -0.03(3) -0.01(3) 0.11(3) 0.25(2) 0.00(2) -0.03(2) -0.17(2) 0.02(2) 0.43(3) 0.03(3) -0.00(3) 0.26(3) 0.01(3) 0.02(3) 0.02(3) -0.06(4) -0.01(4) -0.02(4) -0.07(4) -0.00(4) -0.01(3) -0.05(3) 0.03(3) 0.05(3) 0.977099 0.893208 0.893208 0.893208 0.893208 0.893208
C(2B) 4.09(6) 0 0.04(3) 0.02(3) -0.02(3) 0.03(2) -0.04(2) 0.02(2) -0.04(2) 0.00(2) 0.29(3) 0.02(3) 0.02(3) 0.00(3) 0.03(3) 0.02(3) -0.28(3) -0.01(4) -0.02(3) -0.05(3) -0.05(3) -0.01(3) -0.08(3) 0.08(3) -0.05(3) 0.04(3) 0.977099 0.893208 0.893208 0.893208 0.893208 0.893208
C(3B) 4.05(5) 0 -0.04(3) 0.01(3) 0.02(3) 0.03(2) 0.02(2) 0.04(2) 0.04(2) -0.00(2) 0.29(3) 0.04(3) 0.03(3) 0.01(3) -0.01(3) -0.02(3) -0.25(3) 0.03(4) 0.06(3) 0.04(3) -0.01(3) -0.01(3) 0.06(4) 0.13(3) -0.03(4) 0.01(3) 0.977099 0.893208 0.893208 0.893208 0.893208 0.893208
C(4B) 4.09(6) 0 -0.03(3) 0.03(3) -0.01(3) -0.00(2) -0.02(2) -0.01(2) -0.01(2) -0.04(2) 0.28(3) 0.02(3) -0.10(3) -0.03(3) -0.02(3) -0.02(3) -0.27(3) 0.07(4) -0.11(3) -0.07(3) 0.05(3) -0.04(3) 0.02(3) 0.10(3) 0.05(3) 0.08(3) 0.977099 0.893208 0.893208 0.893208 0.893208 0.893208
C(5B) 4.33(8) 0 -0.00(3) 0.05(3) 0.04(3) 0.00(3) -0.04(2) 0.01(2) 0.02(3) 0.04(2) 0.29(3) -0.02(3) 0.03(3) 0.02(3) 0.02(3) 0.06(3) -0.22(3) 0.05(4) -0.01(4) 0.03(3) -0.04(4) 0.01(3) -0.01(3) 0.16(4) -0.04(4) 0.03(4) 0.977099 0.893208 0.893208 0.893208 0.893208 0.893208
C(6B) 4.02(6) 0 0.02(3) -0.04(3) 0.08(3) 0.06(2) -0.022(19) 0.01(2) -0.04(2) -0.01(2) 0.33(3) -0.03(3) -0.02(3) 0.01(3) 0.03(3) 0.02(3) -0.30(3) 0.10(4) -0.02(3) -0.06(4) 0.04(4) -0.02(4) 0.00(4) 0.09(4) 0.02(4) 0.01(4) 0.977099 0.893208 0.893208 0.893208 0.893208 0.893208
C(7B) 4.25(5) 0 -0.01(3) -0.01(3) 0.15(3) 0.28(2) 0.02(2) 0.02(2) -0.21(2) 0.01(2) 0.40(3) -0.00(3) 0.05(3) 0.28(3) -0.02(3) -0.02(3) -0.06(3) -0.11(4) -0.07(4) 0.07(4) -0.09(4) -0.07(4) -0.06(3) 0.07(3) 0.03(3) 0.04(3) 0.977099 0.893208 0.893208 0.893208 0.893208 0.893208
C(8B) 4.21(8) 0 0.14(3) 0.01(3) 0.04(3) 0.08(3) -0.07(2) -0.04(2) -0.01(2) -0.05(2) 0.34(3) -0.13(3) 0.12(3) 0.00(3) -0.10(3) -0.07(3) -0.23(3) 0.09(4) -0.05(3) -0.04(3) -0.10(3) 0.08(3) 0.05(3) 0.07(3) -0.04(3) 0.00(3) 0.977099 0.893208 0.893208 0.893208 0.893208 0.893208
C(9B) 4.16(5) 0 -0.02(2) 0.13(3) 0.10(2) 0.23(2) 0.012(19) -0.02(2) -0.18(2) -0.02(2) 0.38(3) -0.00(3) 0.07(3) 0.30(3) 0.02(3) -0.02(3) 0.08(3) -0.03(4) -0.01(3) 0.04(4) -0.16(4) -0.05(4) -0.05(3) -0.05(4) 0.05(3) -0.06(3) 0.977099 0.893208 0.893208 0.893208 0.893208 0.893208
C(10B) 4.06(7) 0 -0.00(3) 0.15(3) -0.10(3) 0.04(3) -0.02(2) -0.05(2) -0.06(2) -0.12(2) 0.19(4) -0.05(3) 0.07(3) 0.01(3) 0.04(3) 0.00(3) -0.24(3) -0.01(4) -0.13(4) -0.07(4) 0.08(4) 0.03(4) 0.05(4) 0.14(4) 0.08(4) 0.02(4) 0.977099 0.893208 0.893208 0.893208 0.893208 0.893208
C(11B) 4.06(6) 0 0.04(3) -0.02(4) -0.05(4) 0.19(3) -0.02(2) -0.04(3) -0.17(2) 0.00(2) 0.23(4) -0.04(3) -0.09(4) 0.25(3) 0.02(3) 0.01(3) 0.08(3) -0.05(5) 0.04(4) -0.11(5) -0.01(5) 0.03(5) 0.03(4) -0.03(4) 0.02(3) -0.04(3) 0.977099 0.893208 0.893208 0.893208 0.893208 0.893208
C(12B) 4.23(7) 0 -0.00(3) 0.04(4) -0.09(4) 0.12(3) -0.00(2) 0.05(3) -0.19(2) -0.01(2) 0.26(4) -0.02(3) -0.03(4) 0.22(3) 0.02(3) 0.00(3) -0.03(3) 0.02(5) -0.09(3) 0.10(5) -0.02(4) 0.02(4) -0.04(4) 0.01(4) 0.04(4) -0.02(4) 0.977099 0.893208 0.893208 0.893208 0.893208 0.893208
C(13B) 3.99(7) 0 0.05(3) -0.01(4) 0.10(4) 0.05(3) -0.04(3) 0.04(3) -0.23(3) 0.00(3) 0.26(4) -0.03(3) -0.03(4) 0.06(4) 0.05(4) -0.00(4) 0.08(4) -0.02(5) -0.03(4) 0.02(5) -0.04(4) -0.01(5) 0.03(4) 0.00(4) -0.12(4) -0.11(4) 0.977099 0.893208 0.893208 0.893208 0.893208 0.893208
C(14B) 4.17(8) 0 0.02(4) 0.09(5) -0.08(4) 0.16(4) -0.04(3) -0.06(4) -0.20(3) -0.00(4) 0.26(5) 0.07(3) 0.07(5) 0.17(4) -0.05(5) -0.04(5) -0.07(5) -0.01(5) -0.08(4) -0.21(6) -0.08(5) -0.01(5) 0.10(5) 0.03(5) 0.06(5) -0.07(5) 0.977099 0.893208 0.893208 0.893208 0.893208 0.893208
C(15B) 4.12(8) 0 0.02(4) 0.05(5) -0.06(4) 0.10(3) -0.02(3) -0.08(3) -0.24(4) 0.00(4) 0.13(5) 0.04(4) 0.01(5) 0.14(4) 0.05(5) -0.04(5) -0.06(5) 0.13(5) 0.03(4) -0.07(6) 0.15(5) -0.01(5) 0.01(5) -0.01(5) 0.05(5) 0.07(5) 0.977099 0.893208 0.893208 0.893208 0.893208 0.893208
C(16B) 4.13(7) 0 -0.03(3) -0.08(4) -0.08(4) 0.11(3) -0.04(3) 0.00(3) -0.24(3) -0.07(3) 0.31(4) 0.01(3) 0.10(4) 0.17(4) 0.04(4) 0.04(4) 0.02(4) -0.14(5) -0.03(4) 0.07(5) -0.09(4) 0.03(5) 0.01(4) 0.06(4) 0.04(4) -0.00(4) 0.977099 0.893208 0.893208 0.893208 0.893208 0.893208
H(N1A) 0.81(3) 0 0 0 0.20(2) 0.11(3) 0 0 0 0 0 0 0 0 0 0 0 0 0 0 0 0 0 0 0 0 1.160114 1.271635 1.271635 1.271635 1.271635 1.271635
H(N3A) 0.76(2) 0 0 0 0.23(2) 0.07(3) 0 0 0 0 0 0 0 0 0 0 0 0 0 0 0 0 0 0 0 0 1.160114 1.271635 1.271635 1.271635 1.271635 1.271635
H(2A1) 0.92(3) 0 0 0 0.17(2) 0.09(3) 0 0 0 0 0 0 0 0 0 0 0 0 0 0 0 0 0 0 0 0 1.160114 1.271635 1.271635 1.271635 1.271635 1.271635
H(2A2) 0.86(3) 0 0 0 0.14(3) 0.07(3) 0 0 0 0 0 0 0 0 0 0 0 0 0 0 0 0 0 0 0 0 1.160114 1.271635 1.271635 1.271635 1.271635 1.271635
H(3A) 0.89(3) 0 0 0 0.17(2) 0.13(3) 0 0 0 0 0 0 0 0 0 0 0 0 0 0 0 0 0 0 0 0 1.160114 1.271635 1.271635 1.271635 1.271635 1.271635
H(4A1) 0.90(3) 0 0 0 0.16(2) 0.08(3) 0 0 0 0 0 0 0 0 0 0 0 0 0 0 0 0 0 0 0 0 1.160114 1.271635 1.271635 1.271635 1.271635 1.271635
H(4A2) 0.87(3) 0 0 0 0.05(3) 0.05(4) 0 0 0 0 0 0 0 0 0 0 0 0 0 0 0 0 0 0 0 0 1.160114 1.271635 1.271635 1.271635 1.271635 1.271635
H(5A1) 0.82(4) 0 0 0 0.09(3) -0.02(4) 0 0 0 0 0 0 0 0 0 0 0 0 0 0 0 0 0 0 0 0 1.160114 1.271635 1.271635 1.271635 1.271635 1.271635
H(5A2) 0.81(4) 0 0 0 0.14(3) 0.00(4) 0 0 0 0 0 0 0 0 0 0 0 0 0 0 0 0 0 0 0 0 1.160114 1.271635 1.271635 1.271635 1.271635 1.271635
H(5A3) 0.85(4) 0 0 0 0.12(3) 0.06(4) 0 0 0 0 0 0 0 0 0 0 0 0 0 0 0 0 0 0 0 0 1.160114 1.271635 1.271635 1.271635 1.271635 1.271635
H(6A) 0.86(3) 0 0 0 0.14(2) 0.08(3) 0 0 0 0 0 0 0 0 0 0 0 0 0 0 0 0 0 0 0 0 1.160114 1.271635 1.271635 1.271635 1.271635 1.271635
H(8A1) 0.84(4) 0 0 0 0.17(3) 0.07(4) 0 0 0 0 0 0 0 0 0 0 0 0 0 0 0 0 0 0 0 0 1.160114 1.271635 1.271635 1.271635 1.271635 1.271635
H(8A2) 0.85(4) 0 0 0 0.18(3) 0.13(4) 0 0 0 0 0 0 0 0 0 0 0 0 0 0 0 0 0 0 0 0 1.160114 1.271635 1.271635 1.271635 1.271635 1.271635
H(8A3) 0.88(4) 0 0 0 0.19(3) 0.11(4) 0 0 0 0 0 0 0 0 0 0 0 0 0 0 0 0 0 0 0 0 1.160114 1.271635 1.271635 1.271635 1.271635 1.271635
H(0A1) 0.84(3) 0 0 0 0.20(3) 0.09(4) 0 0 0 0 0 0 0 0 0 0 0 0 0 0 0 0 0 0 0 0 1.160114 1.271635 1.271635 1.271635 1.271635 1.271635
H(0A2) 0.84(3) 0 0 0 0.13(2) 0.08(3) 0 0 0 0 0 0 0 0 0 0 0 0 0 0 0 0 0 0 0 0 1.160114 1.271635 1.271635 1.271635 1.271635 1.271635
H(12A) 0.91(3) 0 0 0 0.11(3) 0.12(3) 0 0 0 0 0 0 0 0 0 0 0 0 0 0 0 0 0 0 0 0 1.160114 1.271635 1.271635 1.271635 1.271635 1.271635
H(13A) 0.85(4) 0 0 0 0.10(3) 0.08(4) 0 0 0 0 0 0 0 0 0 0 0 0 0 0 0 0 0 0 0 0 1.160114 1.271635 1.271635 1.271635 1.271635 1.271635
H(14A) 0.83(4) 0 0 0 0.14(3) 0.13(4) 0 0 0 0 0 0 0 0 0 0 0 0 0 0 0 0 0 0 0 0 1.160114 1.271635 1.271635 1.271635 1.271635 1.271635
H(15A) 0.85(4) 0 0 0 0.15(3) 0.07(4) 0 0 0 0 0 0 0 0 0 0 0 0 0 0 0 0 0 0 0 0 1.160114 1.271635 1.271635 1.271635 1.271635 1.271635
H(16A) 0.88(4) 0 0 0 0.14(2) 0.07(3) 0 0 0 0 0 0 0 0 0 0 0 0 0 0 0 0 0 0 0 0 1.160114 1.271635 1.271635 1.271635 1.271635 1.271635
H(N1B) 0.81(3) 0 0 0 0.17(2) 0.08(3) 0 0 0 0 0 0 0 0 0 0 0 0 0 0 0 0 0 0 0 0 1.160114 1.271635 1.271635 1.271635 1.271635 1.271635
H(N3B) 0.76(2) 0 0 0 0.15(2) 0.15(3) 0 0 0 0 0 0 0 0 0 0 0 0 0 0 0 0 0 0 0 0 1.160114 1.271635 1.271635 1.271635 1.271635 1.271635
H(2B1) 0.92(3) 0 0 0 0.15(2) 0.08(3) 0 0 0 0 0 0 0 0 0 0 0 0 0 0 0 0 0 0 0 0 1.160114 1.271635 1.271635 1.271635 1.271635 1.271635
H(2B2) 0.86(3) 0 0 0 0.13(2) 0.14(3) 0 0 0 0 0 0 0 0 0 0 0 0 0 0 0 0 0 0 0 0 1.160114 1.271635 1.271635 1.271635 1.271635 1.271635
H(3B) 0.89(3) 0 0 0 0.13(2) 0.09(3) 0 0 0 0 0 0 0 0 0 0 0 0 0 0 0 0 0 0 0 0 1.160114 1.271635 1.271635 1.271635 1.271635 1.271635
H(4B1) 0.90(3) 0 0 0 0.17(2) 0.14(3) 0 0 0 0 0 0 0 0 0 0 0 0 0 0 0 0 0 0 0 0 1.160114 1.271635 1.271635 1.271635 1.271635 1.271635
H(4B2) 0.87(3) 0 0 0 0.10(2) 0.02(3) 0 0 0 0 0 0 0 0 0 0 0 0 0 0 0 0 0 0 0 0 1.160114 1.271635 1.271635 1.271635 1.271635 1.271635
H(5B1) 0.82(4) 0 0 0 0.12(3) 0.02(4) 0 0 0 0 0 0 0 0 0 0 0 0 0 0 0 0 0 0 0 0 1.160114 1.271635 1.271635 1.271635 1.271635 1.271635
H(5B2) 0.81(4) 0 0 0 0.12(3) 0.06(4) 0 0 0 0 0 0 0 0 0 0 0 0 0 0 0 0 0 0 0 0 1.160114 1.271635 1.271635 1.271635 1.271635 1.271635
H(5B3) 0.85(4) 0 0 0 0.15(3) 0.06(4) 0 0 0 0 0 0 0 0 0 0 0 0 0 0 0 0 0 0 0 0 1.160114 1.271635 1.271635 1.271635 1.271635 1.271635
H(6B) 0.86(3) 0 0 0 0.11(2) 0.09(3) 0 0 0 0 0 0 0 0 0 0 0 0 0 0 0 0 0 0 0 0 1.160114 1.271635 1.271635 1.271635 1.271635 1.271635
H(8B1) 0.84(4) 0 0 0 0.17(3) 0.12(4) 0 0 0 0 0 0 0 0 0 0 0 0 0 0 0 0 0 0 0 0 1.160114 1.271635 1.271635 1.271635 1.271635 1.271635
H(8B2) 0.85(4) 0 0 0 0.14(3) 0.11(4) 0 0 0 0 0 0 0 0 0 0 0 0 0 0 0 0 0 0 0 0 1.160114 1.271635 1.271635 1.271635 1.271635 1.271635
H(8B3) 0.88(4) 0 0 0 0.07(3) 0.01(4) 0 0 0 0 0 0 0 0 0 0 0 0 0 0 0 0 0 0 0 0 1.160114 1.271635 1.271635 1.271635 1.271635 1.271635
H(0B1) 0.84(3) 0 0 0 0.22(3) 0.05(4) 0 0 0 0 0 0 0 0 0 0 0 0 0 0 0 0 0 0 0 0 1.160114 1.271635 1.271635 1.271635 1.271635 1.271635
H(0B2) 0.84(3) 0 0 0 0.13(3) 0.10(3) 0 0 0 0 0 0 0 0 0 0 0 0 0 0 0 0 0 0 0 0 1.160114 1.271635 1.271635 1.271635 1.271635 1.271635
H(12B) 0.91(3) 0 0 0 0.19(3) 0.12(4) 0 0 0 0 0 0 0 0 0 0 0 0 0 0 0 0 0 0 0 0 1.160114 1.271635 1.271635 1.271635 1.271635 1.271635
H(13B) 0.85(4) 0 0 0 0.11(3) 0.07(4) 0 0 0 0 0 0 0 0 0 0 0 0 0 0 0 0 0 0 0 0 1.160114 1.271635 1.271635 1.271635 1.271635 1.271635
H(14B) 0.83(4) 0 0 0 0.16(3) 0.06(4) 0 0 0 0 0 0 0 0 0 0 0 0 0 0 0 0 0 0 0 0 1.160114 1.271635 1.271635 1.271635 1.271635 1.271635
H(15B) 0.85(4) 0 0 0 0.17(3) 0.04(4) 0 0 0 0 0 0 0 0 0 0 0 0 0 0 0 0 0 0 0 0 1.160114 1.271635 1.271635 1.271635 1.271635 1.271635
H(16B) 0.88(4) 0 0 0 0.12(3) 0.06(4) 0 0 0 0 0 0 0 0 0 0 0 0 0 0 0 0 0 0 0 0 1.160114 1.271635 1.271635 1.271635 1.271635 1.271635

loop_
_atom_site_aniso_label
_atom_site_aniso_U_11
_atom_site_aniso_U_22
_atom_site_aniso_U_33
_atom_site_aniso_U_12
_atom_site_aniso_U_13
_atom_site_aniso_U_23
O(1A) 0.02279(18) 0.02036(18) 0.01562(16) 0.00527(14) -0.00398(13) -0.00193(13)
O(2A) 0.0240(2) 0.02134(19) 0.0232(2) -0.00380(15) -0.00539(16) -0.00320(15)
O(3A) 0.0289(2) 0.0255(2) 0.01438(16) -0.00161(17) 0.00081(15) 0.00001(14)
O(4A) 0.02305(17) 0.01135(13) 0.02012(17) 0.00101(12) 0.00358(14) 0.00008(12)
O(5A) 0.02250(18) 0.01235(13) 0.01664(15) -0.00008(12) 0.00280(13) 0.00032(11)
O(1B) 0.0265(2) 0.01996(19) 0.0230(2) 0.00300(16) -0.00940(16) -0.00310(14)
O(2B) 0.0367(3) 0.0253(2) 0.0330(3) -0.0106(2) -0.0162(2) 0.0119(2)
O(3B) 0.02174(18) 0.01651(15) 0.02138(18) -0.00459(13) -0.00109(14) 0.00172(13)
O(4B) 0.02381(19) 0.01171(14) 0.0313(2) 0.00169(13) 0.00052(17) -0.00366(14)
O(5B) 0.0259(2) 0.01489(16) 0.02187(19) -0.00014(14) 0.00558(15) -0.00201(13)
N(1A) 0.01643(16) 0.01382(14) 0.01524(15) 0.00048(12) -0.00117(12) -0.00018(12)
N(2A) 0.01386(15) 0.01456(15) 0.01505(15) -0.00088(12) -0.00025(11) 0.00013(12)
N(3A) 0.01859(17) 0.01105(13) 0.01612(16) 0.00036(12) 0.00186(13) 0.00024(12)
N(1B) 0.01751(16) 0.01442(15) 0.01614(16) 0.00319(13) -0.00268(13) 0.00004(12)
N(2B) 0.01391(14) 0.01348(15) 0.01675(16) 0.00078(11) -0.00111(12) 0.00120(12)
N(3B) 0.01698(16) 0.01127(13) 0.02103(19) 0.00144(12) 0.00219(14) -0.00007(12)
C(1A) 0.01640(17) 0.01525(17) 0.01562(18) 0.00102(13) -0.00287(14) -0.00143(14)
C(2A) 0.0205(2) 0.01347(17) 0.0198(2) -0.00171(15) -0.00441(16) -0.00176(14)
C(3A) 0.01603(17) 0.01276(16) 0.01670(18) -0.00204(13) -0.00115(14) 0.00126(13)
C(4A) 0.01655(19) 0.0230(2) 0.0205(2) -0.00115(17) 0.00332(16) 0.00028(17)
C(5A) 0.0213(2) 0.0296(3) 0.0224(3) 0.0052(2) 0.00331(19) -0.0022(2)
C(6A) 0.01620(17) 0.01184(15) 0.01452(17) 0.00030(12) -0.00031(13) 0.00041(12)
C(7A) 0.01614(18) 0.01550(18) 0.01585(19) 0.00179(14) -0.00187(14) -0.00150(14)
C(8A) 0.0419(5) 0.0460(5) 0.0156(3) 0.0022(4) 0.0002(3) -0.0056(3)
C(9A) 0.01503(16) 0.01086(14) 0.01598(18) -0.00072(12) 0.00033(13) -0.00034(12)
C(10A) 0.0212(2) 0.01641(18) 0.01657(19) 0.00261(16) 0.00255(16) 0.00029(15)
C(11A) 0.01663(18) 0.01557(17) 0.01549(18) -0.00070(14) -0.00012(14) -0.00074(14)
C(12A) 0.0206(2) 0.0219(2) 0.0177(2) -0.00047(17) 0.00233(16) 0.00114(17)
C(13A) 0.0334(3) 0.0280(3) 0.0185(2) -0.0000(2) 0.0035(2) 0.0042(2)
C(14A) 0.0380(4) 0.0254(3) 0.0181(2) 0.0028(3) -0.0049(2) 0.00174(19)
C(15A) 0.0263(3) 0.0213(2) 0.0222(3) 0.0031(2) -0.0087(2) -0.00323(19)
C(16A) 0.01776(19) 0.0181(2) 0.0218(2) 0.00034(16) -0.00237(16) -0.00228(16)
C(1B) 0.01590(18) 0.01488(17) 0.0181(2) 0.00074(14) -0.00195(14) -0.00011(14)
C(2B) 0.01474(17) 0.01251(16) 0.0253(2) -0.00095(13) -0.00115(16) 0.00038(15)
C(3B) 0.01329(16) 0.01215(15) 0.0218(2) 0.00059(13) -0.00109(14) 0.00255(14)
C(4B) 0.0190(2) 0.0213(2) 0.0163(2) 0.00045(16) -0.00122(15) 0.00258(16)
C(5B) 0.0263(3) 0.0297(3) 0.0189(2) 0.0081(2) 0.0003(2) -0.0012(2)
C(6B) 0.01307(16) 0.01232(16) 0.0236(2) 0.00082(13) -0.00016(14) 0.00177(14)
C(7B) 0.01473(17) 0.01566(18) 0.0248(2) -0.00119(14) -0.00297(16) 0.00379(16)
C(8B) 0.0272(3) 0.0203(2) 0.0243(3) -0.0068(2) -0.0023(2) 0.00023(19)
C(9B) 0.01498(17) 0.01139(16) 0.0238(2) -0.00039(13) 0.00217(15) -0.00205(15)
C(10B) 0.0280(3) 0.0223(3) 0.0232(3) -0.0031(2) 0.0029(2) -0.0061(2)
C(11B) 0.0252(2) 0.0175(2) 0.0160(2) 0.00407(17) 0.00184(17) -0.00073(15)
C(12B) 0.0248(3) 0.0204(2) 0.0208(2) 0.00067(19) 0.00195(18) 0.00090(18)
C(13B) 0.0261(3) 0.0290(3) 0.0350(4) -0.0010(3) 0.0088(3) -0.0026(3)
C(14B) 0.0404(5) 0.0384(5) 0.0366(5) -0.0005(4) 0.0209(4) 0.0026(3)
C(15B) 0.0521(7) 0.0484(6) 0.0220(3) 0.0069(5) 0.0151(4) 0.0068(3)
C(16B) 0.0388(4) 0.0365(4) 0.0160(2) 0.0078(3) 0.0021(2) 0.0007(2)

loop_
_atom_site_label
_atom_site_type_symbol
_atom_site_fract_x
_atom_site_fract_y
_atom_site_fract_z
_atom_site_U_iso_or_equiv
_atom_site_occupancy
_atom_site_symmetry_multiplicity
O(1A) O -0.15403(4) 0.40369(6) 0.42886 0.02 1 4
O(2A) O -0.39313(4) 0.35703(6) 0.23641(3) 0.023 1 4
O(3A) O -0.30649(4) 0.53760(6) 0.20349(3) 0.023 1 4
O(4A) O -0.41979(3) 0.64414(5) 0.38136(3) 0.018 1 4
O(5A) O -0.41337(3) 0.42777(5) 0.42290(3) 0.017 1 4
O(1B) O -0.13151(4) 0.03361(6) 0.37385(3) 0.023 1 4
O(2B) O 0.22390(5) 0.03855(7) 0.52059(4) 0.032 1 4
O(3B) O 0.23060(4) 0.21177(5) 0.45868(3) 0.02 1 4
O(4B) O 0.17348(4) -0.14197(5) 0.33936(3) 0.022 1 4
O(5B) O 0.15274(4) 0.07280(5) 0.29751(3) 0.021 1 4
N(1A) N -0.15680(3) 0.33327(5) 0.34131(3) 0.015 1 4
N(2A) N -0.17146(3) 0.38997(5) 0.28906(3) 0.014 1 4
N(3A) N -0.35867(4) 0.44633(5) 0.33997(3) 0.015 1 4
N(1B) N -0.05721(4) 0.13290(5) 0.44548(3) 0.016 1 4
N(2B) N 0.01214(3) 0.10101(5) 0.48417(3) 0.015 1 4
N(3B) N 0.13870(4) 0.06267(5) 0.38574(3) 0.016 1 4
C(1A) C -0.16078(4) 0.43069(6) 0.38064(3) 0.016 1 4
C(2A) C -0.17716(4) 0.57755(6) 0.35522(3) 0.018 1 4
C(3A) C -0.21167(4) 0.53569(6) 0.29952(3) 0.015 1 4
C(4A) C -0.08160(4) 0.40230(8) 0.26098(3) 0.02 1 4
C(5A) C -0.03622(5) 0.25601(9) 0.25388(4) 0.024 1 4
C(6A) C -0.31842(4) 0.52714(5) 0.29645(3) 0.014 1 4
C(7A) C -0.34508(4) 0.46136(6) 0.24309(3) 0.016 1 4
C(8A) C -0.31897(8) 0.48021(13) 0.15097(4) 0.034 1 4
C(9A) C -0.39872(4) 0.51653(5) 0.38113(3) 0.014 1 4
C(10A) C -0.44837(4) 0.49882(6) 0.47028(3) 0.018 1 4
C(11A) C -0.42968(4) 0.40427(6) 0.51768(3) 0.016 1 4
C(12A) C -0.49957(5) 0.38197(7) 0.55523(3) 0.02 1 4
C(13A) C -0.48399(6) 0.29632(9) 0.60022(4) 0.027 1 4
C(14A) C -0.39805(7) 0.23144(9) 0.60776(4) 0.027 1 4
C(15A) C -0.32786(5) 0.25364(8) 0.57044(4) 0.023 1 4
C(16A) C -0.34292(4) 0.34028(7) 0.52578(3) 0.019 1 4
C(1B) C -0.07648(4) 0.02570(6) 0.41122(3) 0.016 1 4
C(2B) C -0.01717(4) -0.10302(6) 0.42658(3) 0.018 1 4
C(3B) C 0.05413(4) -0.03689(6) 0.46472(3) 0.016 1 4
C(4B) C -0.03189(4) 0.08193(7) 0.53699(3) 0.019 1 4
C(5B) C -0.06822(5) 0.22463(9) 0.55797(3) 0.025 1 4
C(6B) C 0.14762(4) -0.00549(6) 0.43727(3) 0.016 1 4
C(7B) C 0.20513(4) 0.08226(6) 0.47660(3) 0.018 1 4
C(8B) C 0.27695(5) 0.30098(8) 0.49747(4) 0.024 1 4
C(9B) C 0.15674(4) -0.01305(6) 0.34099(3) 0.017 1 4
C(10B) C 0.17161(6) 0.00661(8) 0.24645(4) 0.025 1 4
C(11B) C 0.25727(12) 0.07227(16) 0.22245(7) 0.02 1 4
C(12B) C 0.33445(12) 0.10037(18) 0.25383(7) 0.022 1 4
C(13B) C 0.41323(14) 0.1612(2) 0.23134(9) 0.03 1 4
C(14B) C 0.41608(17) 0.1935(3) 0.17774(10) 0.038 1 4
C(15B) C 0.3398(2) 0.1632(3) 0.14569(9) 0.041 1 4
C(16B) C 0.26016(16) 0.1034(2) 0.16836(8) 0.03 1 4
H(N1A) H -0.144139 0.225501 0.348021 0.032 1 4
H(N3A) H -0.356909 0.335318 0.33944 0.029 1 4
H(2A1) H -0.113144 0.640326 0.35286 0.036 1 4
H(2A2) H -0.229451 0.639333 0.377001 0.032 1 4
H(3A) H -0.185899 0.613213 0.269806 0.03 1 4
H(4A1) H -0.035488 0.472775 0.28369 0.037 1 4
H(4A2) H -0.092476 0.451535 0.221883 0.036 1 4
H(5A1) H 0.027589 0.268828 0.232032 0.046 1 4
H(5A2) H -0.081918 0.186054 0.23174 0.042 1 4
H(5A3) H -0.021901 0.209474 0.292437 0.043 1 4
H(6A) H -0.345987 0.637766 0.297761 0.028 1 4
H(8A1) H -0.285109 0.548833 0.122199 0.069 1 4
H(8A2) H -0.391937 0.474957 0.14197 0.052 1 4
H(8A3) H -0.289887 0.373073 0.148999 0.053 1 4
H(0A1) H -0.522726 0.517576 0.466163 0.036 1 4
H(0A2) H -0.414195 0.603215 0.475272 0.034 1 4
H(12A) H -0.56693 0.431219 0.549286 0.04 1 4
H(13A) H -0.538822 0.280629 0.629202 0.046 1 4
H(14A) H -0.385714 0.163705 0.64232 0.049 1 4
H(15A) H -0.260838 0.203066 0.576113 0.043 1 4
H(16A) H -0.287738 0.357733 0.497151 0.033 1 4
H(N1B) H -0.090165 0.231225 0.443629 0.032 1 4
H(N3B) H 0.118535 0.168922 0.382981 0.03 1 4
H(2B1) H 0.016383 -0.149686 0.391484 0.033 1 4
H(2B2) H -0.058496 -0.186383 0.44627 0.036 1 4
H(3B) H 0.065117 -0.110498 0.498544 0.03 1 4
H(4B1) H 0.01871 0.037493 0.564925 0.036 1 4
H(4B2) H -0.089108 0.005339 0.533431 0.036 1 4
H(5B1) H -0.100565 0.207896 0.596247 0.047 1 4
H(5B2) H -0.118288 0.267943 0.530352 0.043 1 4
H(5B3) H -0.011522 0.299634 0.562057 0.043 1 4
H(6B) H 0.182985 -0.109336 0.431161 0.03 1 4
H(8B1) H 0.297264 0.401212 0.478953 0.059 1 4
H(8B2) H 0.337776 0.245407 0.511688 0.046 1 4
H(8B3) H 0.230554 0.322435 0.53023 0.048 1 4
H(0B1) H 0.11311 0.02348 0.219527 0.041 1 4
H(0B2) H 0.181409 -0.109605 0.251385 0.041 1 4
H(12B) H 0.332495 0.07474 0.296021 0.036 1 4
H(13B) H 0.472035 0.181905 0.257145 0.052 1 4
H(14B) H 0.479216 0.241592 0.162451 0.063 1 4
H(15B) H 0.346517 0.188539 0.103636 0.061 1 4
H(16B) H 0.201916 0.083166 0.142087 0.052 1 4

loop_
_geom_angle_atom_site_label_1
_geom_angle_atom_site_label_2
_geom_angle_atom_site_label_3
_geom_angle
_geom_angle_site_symmetry_1
_geom_angle_site_symmetry_2
_geom_angle_site_symmetry_3
_geom_angle_publ_flag
C(7A) O(3A) C(8A) 115.72(7) 1_555 1_555 1_555 yes
C(1A) N(1A) H(N1A) 122.78 1_555 1_555 1_555 yes
C(6A) N(3A) C(9A) 120.02(4) 1_555 1_555 1_555 yes
C(6A) N(3A) H(N3A) 119.86 1_555 1_555 1_555 yes
C(9A) N(3A) H(N3A) 120.13 1_555 1_555 1_555 yes
C(1B) N(1B) H(N1B) 122.02 1_555 1_555 1_555 yes
C(6B) N(3B) C(9B) 120.01(5) 1_555 1_555 1_555 yes
C(6B) N(3B) H(N3B) 120.23 1_555 1_555 1_555 yes
C(9B) N(3B) H(N3B) 119.76 1_555 1_555 1_555 yes
O(1A) C(1A) N(1A) 125.46(5) 1_555 1_555 1_555 yes
O(1A) C(1A) C(2A) 127.03(5) 1_555 1_555 1_555 yes
N(1A) C(1A) C(2A) 107.50(5) 1_555 1_555 1_555 yes
C(1A) C(2A) C(3A) 101.91(4) 1_555 1_555 1_555 yes
C(1A) C(2A) H(2A1) 111.51 1_555 1_555 1_555 yes
C(1A) C(2A) H(2A2) 111.46 1_555 1_555 1_555 yes
C(3A) C(2A) H(2A1) 111.10 1_555 1_555 1_555 yes
C(3A) C(2A) H(2A2) 111.28 1_555 1_555 1_555 yes
H(2A1) C(2A) H(2A2) 109.42 1_555 1_555 1_555 yes
C(2A) C(3A) H(3A) 110.02 1_555 1_555 1_555 yes
C(5A) C(4A) H(4A1) 109.37 1_555 1_555 1_555 yes
C(5A) C(4A) H(4A2) 109.26 1_555 1_555 1_555 yes
H(4A1) C(4A) H(4A2) 107.82 1_555 1_555 1_555 yes
C(4A) C(5A) H(5A1) 109.31 1_555 1_555 1_555 yes
C(4A) C(5A) H(5A2) 109.45 1_555 1_555 1_555 yes
C(4A) C(5A) H(5A3) 109.56 1_555 1_555 1_555 yes
H(5A1) C(5A) H(5A2) 109.10 1_555 1_555 1_555 yes
H(5A1) C(5A) H(5A3) 109.60 1_555 1_555 1_555 yes
H(5A2) C(5A) H(5A3) 109.80 1_555 1_555 1_555 yes
N(3A) C(6A) C(7A) 110.81(4) 1_555 1_555 1_555 yes
N(3A) C(6A) H(6A) 108.31 1_555 1_555 1_555 yes
C(7A) C(6A) H(6A) 107.95 1_555 1_555 1_555 yes
O(2A) C(7A) O(3A) 124.10(6) 1_555 1_555 1_555 yes
O(2A) C(7A) C(6A) 126.27(6) 1_555 1_555 1_555 yes
O(3A) C(7A) C(6A) 109.63(5) 1_555 1_555 1_555 yes
O(3A) C(8A) H(8A1) 109.85 1_555 1_555 1_555 yes
O(3A) C(8A) H(8A2) 109.40 1_555 1_555 1_555 yes
O(3A) C(8A) H(8A3) 109.55 1_555 1_555 1_555 yes
H(8A1) C(8A) H(8A2) 109.24 1_555 1_555 1_555 yes
H(8A1) C(8A) H(8A3) 109.57 1_555 1_555 1_555 yes
H(8A2) C(8A) H(8A3) 109.23 1_555 1_555 1_555 yes
O(4A) C(9A) O(5A) 123.20(5) 1_555 1_555 1_555 yes
O(4A) C(9A) N(3A) 125.23(5) 1_555 1_555 1_555 yes
O(5A) C(9A) N(3A) 111.57(4) 1_555 1_555 1_555 yes
C(11A) C(10A) H(0A1) 110.14 1_555 1_555 1_555 yes
C(11A) C(10A) H(0A2) 110.15 1_555 1_555 1_555 yes
H(0A1) C(10A) H(0A2) 108.30 1_555 1_555 1_555 yes
C(10A) C(11A) C(12A) 119.38(5) 1_555 1_555 1_555 yes
C(10A) C(11A) C(16A) 121.50(5) 1_555 1_555 1_555 yes
C(12A) C(11A) C(16A) 119.11(6) 1_555 1_555 1_555 yes
C(11A) C(12A) C(13A) 120.81(6) 1_555 1_555 1_555 yes
C(11A) C(12A) H(12A) 119.58 1_555 1_555 1_555 yes
C(13A) C(12A) H(12A) 119.61 1_555 1_555 1_555 yes
C(12A) C(13A) C(14A) 119.89(7) 1_555 1_555 1_555 yes
C(12A) C(13A) H(13A) 119.97 1_555 1_555 1_555 yes
C(14A) C(13A) H(13A) 120.13 1_555 1_555 1_555 yes
C(13A) C(14A) C(15A) 119.54(7) 1_555 1_555 1_555 yes
C(13A) C(14A) H(14A) 120.32 1_555 1_555 1_555 yes
C(15A) C(14A) H(14A) 120.14 1_555 1_555 1_555 yes
C(14A) C(15A) C(16A) 120.68(7) 1_555 1_555 1_555 yes
C(14A) C(15A) H(15A) 119.78 1_555 1_555 1_555 yes
C(16A) C(15A) H(15A) 119.54 1_555 1_555 1_555 yes
C(11A) C(16A) C(15A) 119.95(6) 1_555 1_555 1_555 yes
C(11A) C(16A) H(16A) 119.88 1_555 1_555 1_555 yes
C(15A) C(16A) H(16A) 120.17 1_555 1_555 1_555 yes
O(1B) C(1B) N(1B) 125.25(6) 1_555 1_555 1_555 yes
O(1B) C(1B) C(2B) 127.19(6) 1_555 1_555 1_555 yes
N(1B) C(1B) C(2B) 107.55(5) 1_555 1_555 1_555 yes
C(1B) C(2B) C(3B) 102.92(4) 1_555 1_555 1_555 yes
C(1B) C(2B) H(2B1) 110.87 1_555 1_555 1_555 yes
C(1B) C(2B) H(2B2) 111.18 1_555 1_555 1_555 yes
C(3B) C(2B) H(2B1) 111.25 1_555 1_555 1_555 yes
C(3B) C(2B) H(2B2) 111.51 1_555 1_555 1_555 yes
H(2B1) C(2B) H(2B2) 109.04 1_555 1_555 1_555 yes
C(2B) C(3B) H(3B) 109.30 1_555 1_555 1_555 yes
C(5B) C(4B) H(4B1) 109.71 1_555 1_555 1_555 yes
C(5B) C(4B) H(4B2) 109.42 1_555 1_555 1_555 yes
H(4B1) C(4B) H(4B2) 108.28 1_555 1_555 1_555 yes
C(4B) C(5B) H(5B1) 109.48 1_555 1_555 1_555 yes
C(4B) C(5B) H(5B2) 109.47 1_555 1_555 1_555 yes
C(4B) C(5B) H(5B3) 109.37 1_555 1_555 1_555 yes
H(5B1) C(5B) H(5B2) 109.55 1_555 1_555 1_555 yes
H(5B1) C(5B) H(5B3) 109.68 1_555 1_555 1_555 yes
H(5B2) C(5B) H(5B3) 109.28 1_555 1_555 1_555 yes
N(3B) C(6B) C(7B) 113.24(5) 1_555 1_555 1_555 yes
N(3B) C(6B) H(6B) 107.39 1_555 1_555 1_555 yes
C(7B) C(6B) H(6B) 107.67 1_555 1_555 1_555 yes
O(2B) C(7B) O(3B) 123.27(6) 1_555 1_555 1_555 yes
O(2B) C(7B) C(6B) 122.37(6) 1_555 1_555 1_555 yes
O(3B) C(7B) C(6B) 114.34(5) 1_555 1_555 1_555 yes
H(8B1) C(8B) H(8B2) 109.36 1_555 1_555 1_555 yes
H(8B1) C(8B) H(8B3) 109.77 1_555 1_555 1_555 yes
H(8B2) C(8B) H(8B3) 110.00 1_555 1_555 1_555 yes
O(4B) C(9B) O(5B) 123.91(6) 1_555 1_555 1_555 yes
O(4B) C(9B) N(3B) 125.15(6) 1_555 1_555 1_555 yes
O(5B) C(9B) N(3B) 110.94(5) 1_555 1_555 1_555 yes
C(11B) C(10B) H(0B1) 109.32 1_555 1_555 1_555 yes
C(11B) C(10B) H(0B2) 109.70 1_555 1_555 1_555 yes
H(0B1) C(10B) H(0B2) 108.12 1_555 1_555 1_555 yes
C(10B) C(11B) C(12B) 120.59(13) 1_555 1_555 1_555 yes
C(10B) C(11B) C(16B) 120.00(16) 1_555 1_555 1_555 yes
C(12B) C(11B) C(16B) 119.40(17) 1_555 1_555 1_555 yes
C(11B) C(12B) C(13B) 120.20(17) 1_555 1_555 1_555 yes
C(11B) C(12B) H(12B) 119.39 1_555 1_555 1_555 yes
C(13B) C(12B) H(12B) 120.40 1_555 1_555 1_555 yes
C(12B) C(13B) C(14B) 120.6(2) 1_555 1_555 1_555 yes
C(12B) C(13B) H(13B) 118.07 1_555 1_555 1_555 yes
C(14B) C(13B) H(13B) 121.4 1_555 1_555 1_555 yes
C(13B) C(14B) C(15B) 119.7(2) 1_555 1_555 1_555 yes
C(13B) C(14B) H(14B) 117.3 1_555 1_555 1_555 yes
C(15B) C(14B) H(14B) 123.0 1_555 1_555 1_555 yes
C(14B) C(15B) C(16B) 119.75(19) 1_555 1_555 1_555 yes
C(14B) C(15B) H(15B) 116.5 1_555 1_555 1_555 yes
C(16B) C(15B) H(15B) 123.7 1_555 1_555 1_555 yes
C(11B) C(16B) C(15B) 120.3(2) 1_555 1_555 1_555 yes
C(11B) C(16B) H(16B) 122.3 1_555 1_555 1_555 yes
C(15B) C(16B) H(16B) 117.33 1_555 1_555 1_555 yes

loop_
_geom_bond_atom_site_label_1
_geom_bond_atom_site_label_2
_geom_bond_distance
_geom_bond_site_symmetry_1
_geom_bond_site_symmetry_2
_geom_bond_publ_flag
O(1A) C(1A) 1.2368(8) 1_555 1_555 yes
O(2A) C(7A) 1.1995(8) 1_555 1_555 yes
O(3A) C(7A) 1.3380(8) 1_555 1_555 yes
O(3A) C(8A) 1.4295(10) 1_555 1_555 yes
O(4A) C(9A) 1.2185(7) 1_555 1_555 yes
O(5A) C(9A) 1.3463(7) 1_555 1_555 yes
O(1B) C(1B) 1.2289(8) 1_555 1_555 yes
O(2B) C(7B) 1.2042(9) 1_555 1_555 yes
O(3B) C(7B) 1.3306(7) 1_555 1_555 yes
O(4B) C(9B) 1.2170(7) 1_555 1_555 yes
O(5B) C(9B) 1.3487(8) 1_555 1_555 yes
N(1A) C(1A) 1.3360(7) 1_555 1_555 yes
N(1A) H(N1A) 1.0270 1_555 1_555 yes
N(3A) C(6A) 1.4433(7) 1_555 1_555 yes
N(3A) C(9A) 1.3479(7) 1_555 1_555 yes
N(3A) H(N3A) 1.0270 1_555 1_555 yes
N(1B) C(1B) 1.3401(8) 1_555 1_555 yes
N(1B) H(N1B) 1.0270 1_555 1_555 yes
N(3B) C(6B) 1.4420(8) 1_555 1_555 yes
N(3B) C(9B) 1.3465(8) 1_555 1_555 yes
N(3B) H(N3B) 1.0270 1_555 1_555 yes
C(1A) C(2A) 1.5183(8) 1_555 1_555 yes
C(2A) C(3A) 1.5305(8) 1_555 1_555 yes
C(2A) H(2A1) 1.0920 1_555 1_555 yes
C(2A) H(2A2) 1.0920 1_555 1_555 yes
C(3A) H(3A) 1.0980 1_555 1_555 yes
C(4A) C(5A) 1.5132(10) 1_555 1_555 yes
C(4A) H(4A1) 1.0910 1_555 1_555 yes
C(4A) H(4A2) 1.0910 1_555 1_555 yes
C(5A) H(5A1) 1.0770 1_555 1_555 yes
C(5A) H(5A2) 1.0770 1_555 1_555 yes
C(5A) H(5A3) 1.0770 1_555 1_555 yes
C(6A) C(7A) 1.5175(8) 1_555 1_555 yes
C(6A) H(6A) 1.0980 1_555 1_555 yes
C(8A) H(8A1) 1.0770 1_555 1_555 yes
C(8A) H(8A2) 1.0770 1_555 1_555 yes
C(8A) H(8A3) 1.0770 1_555 1_555 yes
C(10A) C(11A) 1.4986(8) 1_555 1_555 yes
C(10A) H(0A1) 1.0910 1_555 1_555 yes
C(10A) H(0A2) 1.0910 1_555 1_555 yes
C(11A) C(12A) 1.3936(8) 1_555 1_555 yes
C(11A) C(16A) 1.3985(8) 1_555 1_555 yes
C(12A) C(13A) 1.3952(10) 1_555 1_555 yes
C(12A) H(12A) 1.0830 1_555 1_555 yes
C(13A) C(14A) 1.3896(13) 1_555 1_555 yes
C(13A) H(13A) 1.0830 1_555 1_555 yes
C(14A) C(15A) 1.3928(13) 1_555 1_555 yes
C(14A) H(14A) 1.0830 1_555 1_555 yes
C(15A) C(16A) 1.3927(10) 1_555 1_555 yes
C(15A) H(15A) 1.0830 1_555 1_555 yes
C(16A) H(16A) 1.0830 1_555 1_555 yes
C(1B) C(2B) 1.5152(8) 1_555 1_555 yes
C(2B) C(3B) 1.5307(8) 1_555 1_555 yes
C(2B) H(2B1) 1.0920 1_555 1_555 yes
C(2B) H(2B2) 1.0920 1_555 1_555 yes
C(3B) H(3B) 1.0980 1_555 1_555 yes
C(4B) C(5B) 1.5139(10) 1_555 1_555 yes
C(4B) H(4B1) 1.0910 1_555 1_555 yes
C(4B) H(4B2) 1.0910 1_555 1_555 yes
C(5B) H(5B1) 1.0770 1_555 1_555 yes
C(5B) H(5B2) 1.0770 1_555 1_555 yes
C(5B) H(5B3) 1.0770 1_555 1_555 yes
C(6B) C(7B) 1.5217(9) 1_555 1_555 yes
C(6B) H(6B) 1.0980 1_555 1_555 yes
C(8B) H(8B1) 1.0770 1_555 1_555 yes
C(8B) H(8B2) 1.0770 1_555 1_555 yes
C(8B) H(8B3) 1.0770 1_555 1_555 yes
C(10B) C(11B) 1.5017(19) 1_555 1_555 yes
C(10B) H(0B1) 1.0910 1_555 1_555 yes
C(10B) H(0B2) 1.0910 1_555 1_555 yes
C(11B) C(12B) 1.387(2) 1_555 1_555 yes
C(11B) C(16B) 1.385(2) 1_555 1_555 yes
C(12B) C(13B) 1.387(3) 1_555 1_555 yes
C(12B) H(12B) 1.0830 1_555 1_555 yes
C(13B) C(14B) 1.376(3) 1_555 1_555 yes
C(13B) H(13B) 1.083 1_555 1_555 yes
C(14B) C(15B) 1.391(4) 1_555 1_555 yes
C(14B) H(14B) 1.083 1_555 1_555 yes
C(15B) C(16B) 1.395(3) 1_555 1_555 yes
C(15B) H(15B) 1.083 1_555 1_555 yes
C(16B) H(16B) 1.083 1_555 1_555 yes

loop_
_atom_site_anharm_gc_c_label
_atom_site_anharm_gc_c_111
_atom_site_anharm_gc_c_222
_atom_site_anharm_gc_c_333
_atom_site_anharm_gc_c_112
_atom_site_anharm_gc_c_122
_atom_site_anharm_gc_c_113
_atom_site_anharm_gc_c_133
_atom_site_anharm_gc_c_223
_atom_site_anharm_gc_c_233
_atom_site_anharm_gc_c_123
C(11B) -0.00000(5) 0.00020(15) -0.000012(8) -0.00004(4) 0.00009(6) 0.000029(14) 0.000011(7) 0.00001(3) -0.000007(10) 0.000000(13)
C(12B) -0.00007(5) -0.00019(17) -0.000038(10) 0.00010(4) -0.00005(6) -0.000050(15) -0.000009(8) -0.00002(3) 0.000005(13) 0.000012(15)
C(13B) -0.00033(6) -0.0004(3) -0.000219(18) 0.00012(5) -0.00015(8) -0.00020(2) -0.000191(15) -0.00018(5) 0.00007(2) 0.00007(2)
C(14B) -0.00137(12) -0.0005(4) -0.00012(2) -0.00026(9) -0.00030(13) -0.00062(4) -0.00030(2) -0.00002(7) -0.00005(3) -0.00012(4)
C(15B) -0.00231(16) 0.0003(5) -0.000042(14) -0.00114(13) -0.00031(18) -0.00044(4) -0.000107(17) 0.00023(8) -0.00006(2) -0.00024(4)
C(16B) -0.00108(9) 0.0003(3) -0.000002(10) -0.00079(8) -0.00032(11) 0.00005(2) 0.000013(10) 0.00020(5) -0.000018(15) -0.00005(2)
